data_2101873
loop_
_publ_author_name
'Gjerl\/ov, A.'
'Larsen, S.'

_publ_section_title
;
 A Study of Diastereomeric Mandelate Salts of Cinchonidine and the
 Relation to Their Quasidiastereomeric Analogues
;
_journal_issue 4
_journal_name_full 'Acta Crystallographica Section B'
_journal_page_first 708
_journal_page_last 718
_journal_paper_doi 10.1107/S0108768197003480
_journal_volume 53
_journal_year 1997
_chemical_formula_moiety
;
'C~19H~23~N~2~O^+^C~8~H~7~O~3~^-^
;
_chemical_formula_sum 'C27 H30 N2 O4'
_chemical_formula_weight 446.53
_chemical_name_systematic
;
cinchonidinium (R)-mandelate
;
_space_group_IT_number 4
_symmetry_cell_setting monoclinic
_symmetry_space_group_name_Hall 'P 2yb'
_symmetry_space_group_name_H-M 'P 1 21 1'
_audit_creation_method SHELXL
_cell_angle_alpha 90.00
_cell_angle_beta 100.67(2)
_cell_angle_gamma 90.00
_cell_formula_units_Z 4
_cell_length_a 6.410(3)
_cell_length_b 32.808(11)
_cell_length_c 11.222(2)
_cell_measurement_reflns_used 18
_cell_measurement_temperature 122.0(10)
_cell_measurement_theta_max 30.18
_cell_measurement_theta_min 16.23
_cell_volume 2319.2(14)
_computing_cell_refinement 'CAD-4 Software (Enraf-Nonius, 1989)'
_computing_data_collection 'CAD-4 Software (Enraf-Nonius, 1989)'
_computing_data_reduction 'DREADD (Blessing, 1987)'
_computing_molecular_graphics 'ORTEPII (Johnson, 1976)'
_computing_publication_material
;
SHELXL-93 (Sheldrick, 1995) and local programs'
;
_computing_structure_refinement 'SHELXL-93 (Sheldrick, 1995)'
_computing_structure_solution 'SHELXS-86 (Sheldrick, 1990)'
_diffrn_ambient_temperature 122.0(10)
_diffrn_measurement_device 'Enraf Nonius CAD4'
_diffrn_measurement_method \w-2\q
_diffrn_radiation_monochromator graphite
_diffrn_radiation_source 'fine-focus sealed tube'
_diffrn_radiation_type CuK\a
_diffrn_radiation_wavelength 1.54184
_diffrn_reflns_av_R_equivalents 0.0183
_diffrn_reflns_av_sigmaI/netI 0.0264
_diffrn_reflns_limit_h_max 7
_diffrn_reflns_limit_h_min -8
_diffrn_reflns_limit_k_max 40
_diffrn_reflns_limit_k_min -40
_diffrn_reflns_limit_l_max 14
_diffrn_reflns_limit_l_min 0
_diffrn_reflns_number 10960
_diffrn_reflns_theta_max 75.03
_diffrn_reflns_theta_min 2.69
_diffrn_standards_decay_% 7.7
_diffrn_standards_interval_time 166.7
_diffrn_standards_number 3
_exptl_absorpt_coefficient_mu 0.691
_exptl_absorpt_correction_T_max 0.991
_exptl_absorpt_correction_T_min 0.833
_exptl_absorpt_correction_type 'integration by crystal shape'
_exptl_crystal_colour white
_exptl_crystal_density_diffrn 1.279
_exptl_crystal_density_method none
_exptl_crystal_description needle
_exptl_crystal_F_000 952
_exptl_crystal_size_max 0.50
_exptl_crystal_size_mid 0.25
_exptl_crystal_size_min 0.03
_refine_diff_density_max 0.156
_refine_diff_density_min -0.243
_refine_ls_abs_structure_details 'Flack H D (1983), Acta Cryst. A39, 876-881'
_refine_ls_abs_structure_Flack -0.06(10)
_refine_ls_extinction_method none
_refine_ls_goodness_of_fit_all 1.029
_refine_ls_goodness_of_fit_obs 1.027
_refine_ls_hydrogen_treatment refxyz
_refine_ls_matrix_type full
_refine_ls_number_parameters 775
_refine_ls_number_reflns 9153
_refine_ls_number_restraints 1
_refine_ls_restrained_S_all 1.031
_refine_ls_restrained_S_obs 1.027
_refine_ls_R_factor_all 0.0389
_refine_ls_R_factor_obs 0.0380
_refine_ls_shift/esd_max 0.005
_refine_ls_shift/esd_mean 0.000
_refine_ls_structure_factor_coef Fsqd
_refine_ls_weighting_details 'w=1/[\s^2^(Fo^2^)+(0.0761P)^2^+0.2265P] where P=(Fo^2^+2Fc^2^)/3'
_refine_ls_weighting_scheme calc
_refine_ls_wR_factor_all 0.1007
_refine_ls_wR_factor_obs 0.0991
_reflns_number_observed 8951
_reflns_number_total 9154
_reflns_observed_criterion >2sigma(I)
_cod_data_source_file ab0369.cif
_cod_data_source_block R
_cod_depositor_comments
;
The following automatic conversions were performed:

'_refine_ls_weighting_scheme' value 'calc
w=1/[\s^2^(Fo^2^)+(0.0761P)^2^+0.2265P] where P=(Fo^2^+2Fc^2^)/3' was
changed to 'calc'. New tag '_refine_ls_weighting_details' was
created. The value of the new tag was set to
'w=1/[\s^2^(Fo^2^)+(0.0761P)^2^+0.2265P] where P=(Fo^2^+2Fc^2^)/3'.

Automatic conversion script
Id: cif_fix_values 3143 2015-03-26 13:38:13Z robertas 
;
_cod_original_cell_volume 2319.2(13)
_cod_original_sg_symbol_Hall 'P 2y1'
_cod_original_sg_symbol_H-M 'P 21'
_cod_database_code 2101873

loop_
_symmetry_equiv_pos_as_xyz
'x, y, z'
'-x, y+1/2, -z'

loop_
_atom_site_aniso_label
_atom_site_aniso_U_11
_atom_site_aniso_U_22
_atom_site_aniso_U_33
_atom_site_aniso_U_12
_atom_site_aniso_U_13
_atom_site_aniso_U_23
O4A 0.0185(5) 0.0223(5) 0.0293(6) -0.0037(4) 0.0031(4) 0.0018(4)
N1A 0.0361(8) 0.0205(6) 0.0259(6) -0.0003(6) 0.0114(6) -0.0008(5)
N2A 0.0223(6) 0.0183(6) 0.0229(6) 0.0028(5) 0.0043(5) -0.0006(5)
C9A 0.0239(7) 0.0180(7) 0.0200(6) -0.0011(6) 0.0084(5) 0.0007(5)
C10A 0.0240(7) 0.0203(7) 0.0197(7) -0.0029(6) 0.0072(6) 0.0000(5)
C11A 0.0240(8) 0.0241(8) 0.0219(7) -0.0011(6) 0.0052(6) 0.0004(6)
C12A 0.0251(8) 0.0318(9) 0.0276(8) -0.0028(7) 0.0051(6) -0.0008(7)
C13A 0.0276(8) 0.0330(9) 0.0265(8) -0.0113(7) 0.0059(6) -0.0041(7)
C14A 0.0360(9) 0.0245(7) 0.0242(7) -0.0098(7) 0.0096(6) -0.0034(6)
C15A 0.0299(8) 0.0202(7) 0.0227(7) -0.0042(6) 0.0096(6) 0.0002(6)
C16A 0.0322(9) 0.0212(7) 0.0275(8) 0.0038(7) 0.0103(6) 0.0008(6)
C17A 0.0257(8) 0.0226(7) 0.0237(7) 0.0006(6) 0.0078(6) 0.0023(6)
C18A 0.0180(7) 0.0179(7) 0.0212(7) -0.0011(5) 0.0042(5) -0.0009(5)
C19A 0.0206(7) 0.0168(6) 0.0199(7) 0.0002(6) 0.0045(5) -0.0013(5)
C20A 0.0275(8) 0.0191(7) 0.0226(7) 0.0047(6) 0.0050(6) 0.0012(5)
C21A 0.0238(8) 0.0247(7) 0.0206(7) 0.0011(6) 0.0021(5) 0.0003(6)
C22A 0.0232(8) 0.0297(8) 0.0288(8) -0.0042(7) 0.0019(6) -0.0043(6)
C23A 0.0291(8) 0.0208(7) 0.0289(8) -0.0040(7) 0.0048(6) -0.0042(6)
C24A 0.0212(7) 0.0267(8) 0.0260(7) 0.0038(7) 0.0072(6) -0.0032(6)
C25A 0.0262(8) 0.0266(8) 0.0215(7) -0.0012(6) 0.0062(6) -0.0036(6)
C26A 0.0336(9) 0.0315(9) 0.0310(9) -0.0057(7) 0.0076(7) -0.0025(7)
C27A 0.085(2) 0.064(2) 0.0357(11) -0.038(2) 0.0178(12) 0.0009(11)
O4B 0.0196(5) 0.0244(5) 0.0258(5) 0.0040(4) 0.0039(4) -0.0012(4)
N1B 0.0324(7) 0.0244(6) 0.0259(7) -0.0004(6) -0.0001(5) -0.0046(5)
N2B 0.0183(6) 0.0179(6) 0.0244(6) -0.0022(5) 0.0028(5) -0.0003(5)
C9B 0.0201(7) 0.0204(7) 0.0190(6) 0.0016(6) 0.0007(5) 0.0000(5)
C10B 0.0230(7) 0.0219(7) 0.0202(7) 0.0041(6) 0.0023(5) 0.0017(5)
C11B 0.0265(8) 0.0265(8) 0.0263(8) 0.0023(7) 0.0051(6) 0.0041(6)
C12B 0.0292(9) 0.0409(10) 0.0322(9) 0.0044(8) 0.0100(7) 0.0093(7)
C13B 0.0364(10) 0.0459(11) 0.0256(8) 0.0120(8) 0.0098(7) 0.0020(7)
C14B 0.0397(10) 0.0345(9) 0.0233(8) 0.0107(8) 0.0039(7) -0.0040(7)
C15B 0.0271(8) 0.0254(8) 0.0213(7) 0.0050(6) 0.0001(6) 0.0005(6)
C16B 0.0274(8) 0.0242(8) 0.0294(8) -0.0038(7) 0.0011(6) -0.0008(6)
C17B 0.0225(8) 0.0244(8) 0.0229(7) -0.0003(6) 0.0022(6) 0.0002(6)
C18B 0.0191(7) 0.0179(7) 0.0227(7) 0.0021(6) 0.0035(5) -0.0003(5)
C19B 0.0195(7) 0.0173(7) 0.0226(7) -0.0011(6) 0.0024(5) -0.0022(5)
C20B 0.0219(8) 0.0194(7) 0.0242(7) -0.0029(6) 0.0008(6) 0.0017(6)
C21B 0.0204(7) 0.0248(8) 0.0225(7) 0.0002(6) 0.0042(5) -0.0001(6)
C22B 0.0211(8) 0.0292(8) 0.0318(8) 0.0026(7) 0.0080(6) -0.0034(7)
C23B 0.0220(7) 0.0177(7) 0.0305(8) 0.0008(6) 0.0023(6) -0.0044(6)
C24B 0.0163(7) 0.0242(7) 0.0282(8) -0.0038(6) 0.0005(6) -0.0013(6)
C25B 0.0194(7) 0.0245(7) 0.0224(7) -0.0006(6) 0.0017(5) -0.0029(6)
C26B 0.0242(8) 0.0288(8) 0.0294(8) 0.0018(7) 0.0042(6) 0.0009(7)
C27B 0.0306(9) 0.0489(12) 0.0351(10) 0.0094(9) 0.0028(8) 0.0103(9)
O1A 0.0212(5) 0.0255(6) 0.0447(7) -0.0002(5) 0.0030(5) 0.0086(5)
O2A 0.0239(6) 0.0201(5) 0.0292(6) 0.0043(5) 0.0007(4) -0.0010(4)
O3A 0.0220(6) 0.0261(6) 0.0404(7) 0.0010(5) -0.0029(5) 0.0119(5)
C1A 0.0210(7) 0.0194(7) 0.0202(6) 0.0001(6) -0.0014(5) 0.0005(5)
C2A 0.0209(7) 0.0214(7) 0.0235(7) 0.0004(6) 0.0005(6) 0.0035(6)
C3A 0.0220(7) 0.0192(7) 0.0234(7) -0.0015(6) 0.0037(6) 0.0040(5)
C4A 0.0228(8) 0.0226(7) 0.0324(8) -0.0023(6) 0.0044(6) 0.0013(6)
C5A 0.0230(8) 0.0284(8) 0.0395(10) -0.0042(7) -0.0003(7) 0.0041(7)
C6A 0.0392(10) 0.0281(9) 0.0328(9) -0.0092(8) -0.0045(7) 0.0008(7)
C7A 0.0448(10) 0.0241(8) 0.0303(9) -0.0018(8) 0.0054(7) -0.0035(7)
C8A 0.0288(9) 0.0234(8) 0.0280(8) 0.0031(7) 0.0054(6) 0.0042(6)
O1B 0.0326(6) 0.0221(5) 0.0311(6) -0.0040(5) 0.0047(5) -0.0003(4)
O2B 0.0320(6) 0.0270(6) 0.0392(7) 0.0020(5) 0.0142(5) -0.0032(5)
O3B 0.0425(7) 0.0273(6) 0.0226(5) 0.0058(6) 0.0067(5) -0.0019(5)
C1B 0.0211(7) 0.0212(7) 0.0247(7) 0.0003(6) 0.0002(5) -0.0029(6)
C2B 0.0245(8) 0.0201(7) 0.0231(7) -0.0013(6) 0.0020(6) -0.0029(6)
C3B 0.0239(8) 0.0191(7) 0.0230(7) 0.0027(6) 0.0037(6) -0.0053(5)
C4B 0.0258(8) 0.0268(8) 0.0245(7) -0.0024(7) 0.0062(6) -0.0036(6)
C5B 0.0428(10) 0.0309(9) 0.0241(8) 0.0020(8) 0.0062(7) 0.0008(7)
C6B 0.0376(9) 0.0331(9) 0.0275(8) 0.0086(8) -0.0048(7) -0.0044(7)
C7B 0.0243(8) 0.0306(8) 0.0382(9) 0.0022(7) 0.0003(7) -0.0088(7)
C8B 0.0240(8) 0.0237(7) 0.0310(8) 0.0007(6) 0.0048(6) -0.0029(6)

loop_
_atom_site_label
_atom_site_fract_x
_atom_site_fract_y
_atom_site_fract_z
_atom_site_U_iso_or_equiv
_atom_site_thermal_displace_type
_atom_site_calc_flag
_atom_site_occupancy
_atom_site_type_symbol
O4A 0.4411(2) 0.22863(4) 0.15799(10) 0.0236(2) Uani d 1 O
H4O_1 0.412(4) 0.2052(7) 0.193(2) 0.030 Uiso d 1 H
N1A 0.7113(2) 0.35760(4) 0.37576(13) 0.0268(3) Uani d 1 N
N2A 0.8311(2) 0.20179(4) 0.04372(12) 0.0211(3) Uani d 1 N
H2_1 0.899(4) 0.1866(7) 0.111(2) 0.030 Uiso d 1 H
C9A 0.6785(3) 0.27997(5) 0.26234(13) 0.0201(3) Uani d 1 C
C10A 0.8700(3) 0.29134(5) 0.34190(14) 0.0209(3) Uani d 1 C
C11A 1.0524(3) 0.26607(5) 0.36922(14) 0.0232(3) Uani d 1 C
H11_1 1.045(4) 0.2378(7) 0.337(2) 0.030 Uiso d 1 H
C12A 1.2322(3) 0.27922(6) 0.4445(2) 0.0281(3) Uani d 1 C
H12_1 1.361(4) 0.2600(7) 0.461(2) 0.030 Uiso d 1 H
C13A 1.2394(3) 0.31850(6) 0.4976(2) 0.0289(4) Uani d 1 C
H13_1 1.360(4) 0.3280(7) 0.556(2) 0.030 Uiso d 1 H
C14A 1.0656(3) 0.34326(5) 0.47463(15) 0.0277(3) Uani d 1 C
H14_1 1.065(4) 0.3696(7) 0.514(2) 0.030 Uiso d 1 H
C15A 0.8778(3) 0.33075(5) 0.39679(14) 0.0237(3) Uani d 1 C
C16A 0.5388(3) 0.34555(5) 0.30125(15) 0.0263(3) Uani d 1 C
H16_1 0.422(4) 0.3665(7) 0.286(2) 0.030 Uiso d 1 H
C17A 0.5149(3) 0.30733(5) 0.24239(14) 0.0236(3) Uani d 1 C
H17_1 0.378(4) 0.3003(7) 0.189(2) 0.030 Uiso d 1 H
C18A 0.6576(2) 0.23905(5) 0.19738(13) 0.0190(3) Uani d 1 C
H18_1 0.724(4) 0.2179(7) 0.251(2) 0.030 Uiso d 1 H
C19A 0.7714(2) 0.24291(4) 0.08804(13) 0.0190(3) Uani d 1 C
H19_1 0.909(4) 0.2559(7) 0.117(2) 0.030 Uiso d 1 H
C20A 0.6454(3) 0.26658(5) -0.02063(14) 0.0230(3) Uani d 1 C
H201_1 0.709(4) 0.2943(7) -0.017(2) 0.030 Uiso d 1 H
H202_1 0.501(4) 0.2699(7) -0.007(2) 0.030 Uiso d 1 H
C21A 0.6542(3) 0.24302(5) -0.13755(14) 0.0233(3) Uani d 1 C
H21_1 0.579(4) 0.2588(7) -0.211(2) 0.030 Uiso d 1 H
C22A 0.5400(3) 0.20213(6) -0.1336(2) 0.0276(3) Uani d 1 C
H221_1 0.546(4) 0.1883(7) -0.209(2) 0.030 Uiso d 1 H
H222_1 0.395(4) 0.2067(7) -0.131(2) 0.030 Uiso d 1 H
C23A 0.6450(3) 0.17779(5) -0.0214(2) 0.0263(3) Uani d 1 C
H231_1 0.704(4) 0.1521(7) -0.041(2) 0.030 Uiso d 1 H
H232_1 0.545(4) 0.1725(7) 0.036(2) 0.030 Uiso d 1 H
C24A 0.9872(3) 0.20801(5) -0.03895(15) 0.0243(3) Uani d 1 C
H241_1 1.025(4) 0.1817(7) -0.062(2) 0.030 Uiso d 1 H
H242_1 1.105(4) 0.2198(7) 0.007(2) 0.030 Uiso d 1 H
C25A 0.8854(3) 0.23419(5) -0.14937(15) 0.0245(3) Uani d 1 C
H25_1 0.877(4) 0.2169(7) -0.225(2) 0.030 Uiso d 1 H
C26A 1.0085(3) 0.27244(6) -0.1591(2) 0.0318(4) Uani d 1 C
H26_1 1.040(4) 0.2898(7) -0.090(2) 0.030 Uiso d 1 H
C27A 1.0744(5) 0.28351(9) -0.2582(2) 0.0607(8) Uani d 1 C
H271_1 1.148(4) 0.3088(7) -0.266(2) 0.030 Uiso d 1 H
H272_1 1.044(4) 0.2694(7) -0.325(2) 0.030 Uiso d 1 H
O4B 0.0289(2) 0.48126(4) 0.30277(10) 0.0233(2) Uani d 1 O
H4O_2 -0.045(4) 0.4990(7) 0.244(2) 0.030 Uiso d 1 H
N1B 0.1093(2) 0.35899(4) 0.04548(13) 0.0283(3) Uani d 1 N
N2B 0.4908(2) 0.50434(4) 0.41613(12) 0.0204(3) Uani d 1 N
H2_2 0.522(4) 0.5210(7) 0.355(2) 0.030 Uiso d 1 H
C9B 0.1794(2) 0.43246(5) 0.18060(13) 0.0202(3) Uani d 1 C
C10B 0.3098(3) 0.42263(5) 0.09425(14) 0.0219(3) Uani d 1 C
C11B 0.4781(3) 0.44751(5) 0.0705(2) 0.0264(3) Uani d 1 C
H11_2 0.507(4) 0.4725(7) 0.114(2) 0.030 Uiso d 1 H
C12B 0.5943(3) 0.43641(6) -0.0156(2) 0.0335(4) Uani d 1 C
H12_2 0.702(4) 0.4543(7) -0.031(2) 0.030 Uiso d 1 H
C13B 0.5507(3) 0.39971(7) -0.0807(2) 0.0355(4) Uani d 1 C
H13_2 0.634(4) 0.3921(7) -0.139(2) 0.030 Uiso d 1 H
C14B 0.3910(3) 0.37469(6) -0.0584(2) 0.0327(4) Uani d 1 C
H14_2 0.354(4) 0.3481(7) -0.101(2) 0.030 Uiso d 1 H
C15B 0.2665(3) 0.38554(5) 0.02851(14) 0.0252(3) Uani d 1 C
C16B -0.0066(3) 0.36954(5) 0.1259(2) 0.0275(3) Uani d 1 C
H16_2 -0.118(4) 0.3523(7) 0.133(2) 0.030 Uiso d 1 H
C17B 0.0216(3) 0.40577(5) 0.19479(14) 0.0235(3) Uani d 1 C
H17_2 -0.074(4) 0.4119(7) 0.248(2) 0.030 Uiso d 1 H
C18B 0.2129(2) 0.47126(5) 0.25676(13) 0.0199(3) Uani d 1 C
H18_2 0.254(4) 0.4946(7) 0.207(2) 0.030 Uiso d 1 H
C19B 0.4006(2) 0.46453(5) 0.36328(13) 0.0200(3) Uani d 1 C
H19_2 0.516(4) 0.4512(7) 0.330(2) 0.030 Uiso d 1 H
C20B 0.3461(3) 0.43816(5) 0.46719(14) 0.0223(3) Uani d 1 C
H201_2 0.419(4) 0.4117(7) 0.468(2) 0.030 Uiso d 1 H
H202_2 0.200(4) 0.4340(7) 0.457(2) 0.030 Uiso d 1 H
C21B 0.4198(2) 0.45965(5) 0.58882(14) 0.0225(3) Uani d 1 C
H21_2 0.393(4) 0.4421(7) 0.659(2) 0.030 Uiso d 1 H
C22B 0.3003(3) 0.49997(5) 0.5890(2) 0.0269(3) Uani d 1 C
H221_2 0.347(4) 0.5157(7) 0.668(2) 0.030 Uiso d 1 H
H222_2 0.148(4) 0.4936(7) 0.577(2) 0.030 Uiso d 1 H
C23B 0.3430(3) 0.52675(5) 0.4835(2) 0.0237(3) Uani d 1 C
H231_2 0.410(4) 0.5513(7) 0.511(2) 0.030 Uiso d 1 H
H232_2 0.209(4) 0.5346(7) 0.427(2) 0.030 Uiso d 1 H
C24B 0.6975(2) 0.49602(5) 0.50102(15) 0.0233(3) Uani d 1 C
H241_2 0.757(4) 0.5231(7) 0.530(2) 0.030 Uiso d 1 H
H242_2 0.793(4) 0.4826(7) 0.449(2) 0.030 Uiso d 1 H
C25B 0.6593(2) 0.46938(5) 0.60854(14) 0.0224(3) Uani d 1 C
H25_2 0.695(4) 0.4849(7) 0.685(2) 0.030 Uiso d 1 H
C26B 0.7959(3) 0.43158(6) 0.6219(2) 0.0276(3) Uani d 1 C
H26_2 0.774(4) 0.4135(7) 0.553(2) 0.030 Uiso d 1 H
C27B 0.9434(3) 0.42382(7) 0.7185(2) 0.0386(4) Uani d 1 C
H271_2 0.968(4) 0.4419(7) 0.784(2) 0.030 Uiso d 1 H
H272_2 1.025(4) 0.3989(8) 0.728(2) 0.030 Uiso d 1 H
O1A 0.3819(2) 0.15654(4) 0.26121(12) 0.0309(3) Uani d 1 O
O2A 0.0433(2) 0.17436(4) 0.25104(10) 0.0249(2) Uani d 1 O
O3A 0.3388(2) 0.08458(4) 0.34974(13) 0.0306(3) Uani d 1 O
H3O_3 0.429(4) 0.0981(7) 0.323(2) 0.030 Uiso d 1 H
C1A 0.1958(2) 0.14980(5) 0.27276(13) 0.0209(3) Uani d 1 C
C2A 0.1489(3) 0.10713(5) 0.32049(14) 0.0224(3) Uani d 1 C
H2_3 0.096(4) 0.1128(7) 0.395(2) 0.030 Uiso d 1 H
C3A -0.0173(3) 0.08477(5) 0.22980(14) 0.0216(3) Uani d 1 C
C4A -0.2266(3) 0.09872(5) 0.2072(2) 0.0261(3) Uani d 1 C
H4_3 -0.263(4) 0.1232(7) 0.251(2) 0.030 Uiso d 1 H
C5A -0.3791(3) 0.07947(6) 0.1213(2) 0.0311(4) Uani d 1 C
H5_3 -0.528(4) 0.0892(7) 0.106(2) 0.030 Uiso d 1 H
C6A -0.3259(3) 0.04579(6) 0.0590(2) 0.0348(4) Uani d 1 C
H6_3 -0.442(4) 0.0325(7) -0.001(2) 0.030 Uiso d 1 H
C7A -0.1184(3) 0.03143(5) 0.0821(2) 0.0333(4) Uani d 1 C
H7_3 -0.088(4) 0.0092(7) 0.030(2) 0.030 Uiso d 1 H
C8A 0.0356(3) 0.05103(5) 0.1664(2) 0.0267(3) Uani d 1 C
H8_3 0.171(4) 0.0413(7) 0.180(2) 0.030 Uiso d 1 H
O1B 0.1782(2) 0.03520(4) 0.85158(11) 0.0288(3) Uani d 1 O
O2B 0.3772(2) 0.06011(4) 0.72375(12) 0.0318(3) Uani d 1 O
O3B 0.1203(2) 0.10775(4) 0.94186(11) 0.0307(3) Uani d 1 O
H3O_4 0.101(4) 0.0842(8) 0.954(2) 0.030 Uiso d 1 H
C1B 0.2571(2) 0.06338(5) 0.79960(14) 0.0229(3) Uani d 1 C
C2B 0.1997(3) 0.10715(5) 0.83200(14) 0.0229(3) Uani d 1 C
H2_4 0.328(4) 0.1236(7) 0.842(2) 0.030 Uiso d 1 H
C3B 0.0377(3) 0.12522(5) 0.72889(14) 0.0221(3) Uani d 1 C
C4B 0.0988(3) 0.15309(5) 0.64803(15) 0.0255(3) Uani d 1 C
H4_4 0.239(4) 0.1618(7) 0.658(2) 0.030 Uiso d 1 H
C5B -0.0501(3) 0.16901(6) 0.5533(2) 0.0326(4) Uani d 1 C
H5_4 -0.004(4) 0.1892(7) 0.496(2) 0.030 Uiso d 1 H
C6B -0.2606(3) 0.15683(6) 0.5374(2) 0.0341(4) Uani d 1 C
H6_4 -0.365(4) 0.1678(7) 0.468(2) 0.030 Uiso d 1 H
C7B -0.3223(3) 0.12901(6) 0.6177(2) 0.0317(4) Uani d 1 C
H7_4 -0.467(4) 0.1206(7) 0.611(2) 0.030 Uiso d 1 H
C8B -0.1739(3) 0.11337(5) 0.7131(2) 0.0263(3) Uani d 1 C
H8_4 -0.214(4) 0.0942(7) 0.771(2) 0.030 Uiso d 1 H

loop_
_atom_type_symbol
_atom_type_description
_atom_type_scat_dispersion_real
_atom_type_scat_dispersion_imag
_atom_type_scat_source
C C 0.0181 0.0091 'International Tables Vol C Tables 4.2.6.8 and 6.1.1.4'
H H 0.0000 0.0000 'International Tables Vol C Tables 4.2.6.8 and 6.1.1.4'
O O 0.0492 0.0322 'International Tables Vol C Tables 4.2.6.8 and 6.1.1.4'
N N 0.0311 0.0180 'International Tables Vol C Tables 4.2.6.8 and 6.1.1.4'

loop_
_geom_angle_atom_site_label_1
_geom_angle_atom_site_label_2
_geom_angle_atom_site_label_3
_geom_angle_site_symmetry_1
_geom_angle_site_symmetry_3
_geom_angle
_geom_angle_publ_flag
H4O_1 O4A C18A . . 110.0(15) ?
H4O_1 O4A O1A . . 4.3(15) ?
C18A O4A O1A . . 106.59(9) ?
H4O_1 O4A H4O_1 . . 0.(5) ?
C18A O4A H4O_1 . . 110.0(15) ?
O1A O4A H4O_1 . . 4.3(15) ?
C16A N1A C15A . . 116.87(14) ?
H2_1 N2A C24A . . 107.8(14) ?
H2_1 N2A C23A . . 108.9(14) ?
C24A N2A C23A . . 109.36(12) yes
H2_1 N2A C19A . . 108.3(14) ?
C24A N2A C19A . . 108.71(12) yes
C23A N2A C19A . . 113.68(12) yes
H2_1 N2A O2A . 1_655 11.7(14) ?
C24A N2A O2A . 1_655 107.41(10) ?
C23A N2A O2A . 1_655 119.06(10) ?
C19A N2A O2A . 1_655 97.78(9) ?
H2_1 N2A H2_1 . . 0.(4) ?
C24A N2A H2_1 . . 107.8(14) ?
C23A N2A H2_1 . . 108.9(14) ?
C19A N2A H2_1 . . 108.3(14) ?
O2A N2A H2_1 1_655 . 11.7(14) ?
C17A C9A C10A . . 118.40(14) ?
C17A C9A C18A . . 120.25(14) yes
C10A C9A C18A . . 121.32(14) yes
C11A C10A C9A . . 124.12(14) ?
C11A C10A C15A . . 118.25(15) ?
C9A C10A C15A . . 117.63(15) ?
C12A C11A C10A . . 121.1(2) ?
C12A C11A H11_1 . . 119.8(14) ?
C10A C11A H11_1 . . 119.0(14) ?
C11A C12A C13A . . 120.3(2) ?
C11A C12A H12_1 . . 118.4(13) ?
C13A C12A H12_1 . . 121.3(13) ?
C14A C13A C12A . . 120.0(2) ?
C14A C13A H13_1 . . 117.5(14) ?
C12A C13A H13_1 . . 122.3(14) ?
C13A C14A C15A . . 121.1(2) ?
C13A C14A H14_1 . . 121.2(14) ?
C15A C14A H14_1 . . 117.6(14) ?
N1A C15A C14A . . 117.9(2) ?
N1A C15A C10A . . 122.9(2) ?
C14A C15A C10A . . 119.2(2) ?
N1A C16A C17A . . 124.6(2) ?
N1A C16A H16_1 . . 114.4(13) ?
C17A C16A H16_1 . . 121.0(13) ?
C9A C17A C16A . . 119.5(2) ?
C9A C17A H17_1 . . 120.7(13) ?
C16A C17A H17_1 . . 119.8(13) ?
O4A C18A C9A . . 110.90(12) yes
O4A C18A C19A . . 110.54(12) yes
C9A C18A C19A . . 107.18(12) yes
O4A C18A H18_1 . . 108.5(14) ?
C9A C18A H18_1 . . 110.1(13) ?
C19A C18A H18_1 . . 109.7(13) ?
N2A C19A C20A . . 108.46(12) yes
N2A C19A C18A . . 111.96(12) yes
C20A C19A C18A . . 114.48(13) yes
N2A C19A H19_1 . . 103.2(14) ?
C20A C19A H19_1 . . 110.7(14) ?
C18A C19A H19_1 . . 107.4(13) ?
C21A C20A C19A . . 109.03(12) ?
C21A C20A H201_1 . . 115.0(13) ?
C19A C20A H201_1 . . 105.9(13) ?
C21A C20A H202_1 . . 112.5(14) ?
C19A C20A H202_1 . . 107.6(14) ?
H201_1 C20A H202_1 . . 106.3(19) ?
C20A C21A C22A . . 108.86(14) ?
C20A C21A C25A . . 110.93(13) ?
C22A C21A C25A . . 108.07(14) ?
C20A C21A H21_1 . . 110.7(13) ?
C22A C21A H21_1 . . 108.1(13) ?
C25A C21A H21_1 . . 110.1(13) ?
C21A C22A C23A . . 109.84(13) ?
C21A C22A H221_1 . . 106.8(14) ?
C23A C22A H221_1 . . 113.1(14) ?
C21A C22A H222_1 . . 109.9(14) ?
C23A C22A H222_1 . . 109.9(13) ?
H221_1 C22A H222_1 . . 107.2(19) ?
N2A C23A C22A . . 108.30(13) ?
N2A C23A H231_1 . . 105.1(13) ?
C22A C23A H231_1 . . 113.3(13) ?
N2A C23A H232_1 . . 108.9(13) ?
C22A C23A H232_1 . . 112.3(13) ?
H231_1 C23A H232_1 . . 108.6(18) ?
N2A C24A C25A . . 109.86(13) ?
N2A C24A H241_1 . . 106.4(14) ?
C25A C24A H241_1 . . 112.1(14) ?
N2A C24A H242_1 . . 106.4(14) ?
C25A C24A H242_1 . . 113.5(14) ?
H241_1 C24A H242_1 . . 108.(2) ?
C26A C25A C21A . . 112.17(14) ?
C26A C25A C24A . . 111.93(14) ?
C21A C25A C24A . . 107.77(13) ?
C26A C25A H25_1 . . 110.8(13) ?
C21A C25A H25_1 . . 106.0(13) ?
C24A C25A H25_1 . . 107.8(13) ?
C27A C26A C25A . . 123.4(2) yes
C27A C26A H26_1 . . 118.3(14) ?
C25A C26A H26_1 . . 118.3(14) ?
C26A C27A H271_1 . . 123.6(14) ?
C26A C27A H272_1 . . 121.9(16) ?
H271_1 C27A H272_1 . . 114.(2) ?
H4O_2 O4B C18B . . 103.3(14) ?
H4O_2 O4B O1B . 2_556 4.0(14) ?
C18B O4B O1B . 2_556 105.49(9) ?
H4O_2 O4B H4O_2 . . 0.(5) ?
C18B O4B H4O_2 . . 103.3(14) ?
O1B O4B H4O_2 2_556 . 4.0(14) ?
C16B N1B C15B . . 116.78(14) ?
H2_2 N2B C19B . . 109.9(14) ?
H2_2 N2B C24B . . 106.9(14) ?
C19B N2B C24B . . 108.70(12) yes
H2_2 N2B C23B . . 108.8(14) ?
C19B N2B C23B . . 112.91(12) yes
C24B N2B C23B . . 109.39(12) yes
H2_2 N2B O2B . 2_656 11.0(14) ?
C19B N2B O2B . 2_656 120.49(10) ?
C24B N2B O2B . 2_656 99.21(9) ?
C23B N2B O2B . 2_656 105.03(10) ?
H2_2 N2B H2_2 . . 0.(4) ?
C19B N2B H2_2 . . 109.9(14) ?
C24B N2B H2_2 . . 106.9(14) ?
C23B N2B H2_2 . . 108.8(14) ?
O2B N2B H2_2 2_656 . 11.0(14) ?
C17B C9B C10B . . 118.16(14) ?
C17B C9B C18B . . 119.93(14) yes
C10B C9B C18B . . 121.91(14) yes
C11B C10B C15B . . 118.51(15) ?
C11B C10B C9B . . 123.98(15) ?
C15B C10B C9B . . 117.51(14) ?
C12B C11B C10B . . 120.7(2) ?
C12B C11B H11_2 . . 120.4(14) ?
C10B C11B H11_2 . . 118.9(14) ?
C11B C12B C13B . . 120.7(2) ?
C11B C12B H12_2 . . 118.3(14) ?
C13B C12B H12_2 . . 121.0(14) ?
C14B C13B C12B . . 120.0(2) ?
C14B C13B H13_2 . . 120.0(14) ?
C12B C13B H13_2 . . 120.0(14) ?
C13B C14B C15B . . 120.7(2) ?
C13B C14B H14_2 . . 123.6(13) ?
C15B C14B H14_2 . . 115.7(13) ?
N1B C15B C14B . . 117.3(2) ?
N1B C15B C10B . . 123.28(15) ?
C14B C15B C10B . . 119.4(2) ?
N1B C16B C17B . . 124.4(2) ?
N1B C16B H16_2 . . 115.8(14) ?
C17B C16B H16_2 . . 119.7(14) ?
C9B C17B C16B . . 119.9(2) ?
C9B C17B H17_2 . . 120.8(14) ?
C16B C17B H17_2 . . 119.3(14) ?
O4B C18B C9B . . 110.99(12) yes
O4B C18B C19B . . 109.50(12) yes
C9B C18B C19B . . 108.81(12) yes
O4B C18B H18_2 . . 110.2(13) ?
C9B C18B H18_2 . . 110.4(13) ?
C19B C18B H18_2 . . 106.8(13) ?
N2B C19B C20B . . 108.24(12) yes
N2B C19B C18B . . 111.58(12) yes
C20B C19B C18B . . 114.27(12) yes
N2B C19B H19_2 . . 105.8(14) ?
C20B C19B H19_2 . . 108.9(14) ?
C18B C19B H19_2 . . 107.7(13) ?
C21B C20B C19B . . 109.86(13) ?
C21B C20B H201_2 . . 109.1(13) ?
C19B C20B H201_2 . . 109.1(13) ?
C21B C20B H202_2 . . 108.4(14) ?
C19B C20B H202_2 . . 110.6(14) ?
H201_2 C20B H202_2 . . 110.(2) ?
C22B C21B C20B . . 109.10(13) ?
C22B C21B C25B . . 107.82(13) ?
C20B C21B C25B . . 110.96(13) ?
C22B C21B H21_2 . . 109.6(13) ?
C20B C21B H21_2 . . 111.1(13) ?
C25B C21B H21_2 . . 108.3(13) ?
C21B C22B C23B . . 109.44(13) ?
C21B C22B H221_2 . . 111.9(13) ?
C23B C22B H221_2 . . 108.4(13) ?
C21B C22B H222_2 . . 107.4(14) ?
C23B C22B H222_2 . . 109.1(13) ?
H221_2 C22B H222_2 . . 110.5(18) ?
N2B C23B C22B . . 108.96(13) ?
N2B C23B H231_2 . . 106.9(14) ?
C22B C23B H231_2 . . 111.9(14) ?
N2B C23B H232_2 . . 110.4(13) ?
C22B C23B H232_2 . . 112.5(13) ?
H231_2 C23B H232_2 . . 106.1(19) ?
N2B C24B C25B . . 110.39(12) ?
N2B C24B H241_2 . . 106.6(13) ?
C25B C24B H241_2 . . 110.7(13) ?
N2B C24B H242_2 . . 105.6(13) ?
C25B C24B H242_2 . . 113.5(13) ?
H241_2 C24B H242_2 . . 109.7(18) ?
C26B C25B C21B . . 112.79(13) ?
C26B C25B C24B . . 111.67(13) ?
C21B C25B C24B . . 107.59(12) ?
C26B C25B H25_2 . . 107.5(13) ?
C21B C25B H25_2 . . 107.1(14) ?
C24B C25B H25_2 . . 110.0(13) ?
C27B C26B C25B . . 123.5(2) yes
C27B C26B H26_2 . . 121.1(14) ?
C25B C26B H26_2 . . 115.3(14) ?
C26B C27B H271_2 . . 121.0(14) ?
C26B C27B H272_2 . . 122.9(14) ?
H271_2 C27B H272_2 . . 116.(2) ?
C1A O1A H4O_1 . . 112.4(7) ?
C1A O1A H3O_3 . . 83.2(7) ?
H4O_1 O1A H3O_3 . . 163.6(10) ?
C1A O1A O3A . . 68.05(9) ?
H4O_1 O1A O3A . . 177.3(7) ?
H3O_3 O1A O3A . . 15.3(7) ?
C1A O1A O4A . . 114.56(10) ?
H4O_1 O1A O4A . . 2.2(7) ?
H3O_3 O1A O4A . . 161.4(7) ?
O3A O1A O4A . . 175.94(7) ?
H3O_3 O3A C2A . . 105.3(16) ?
H3O_3 O3A O1A . . 40.7(16) ?
C2A O3A O1A . . 65.31(9) ?
H3O_3 O3A H3O_3 . . 0.(5) ?
C2A O3A H3O_3 . . 105.3(16) ?
O1A O3A H3O_3 . . 40.7(16) ?
O1A C1A O2A . . 126.38(15) yes
O1A C1A C2A . . 116.65(14) yes
O2A C1A C2A . . 116.97(14) yes
O3A C2A C3A . . 111.75(14) yes
O3A C2A C1A . . 109.89(13) yes
C3A C2A C1A . . 111.22(12) yes
O3A C2A H2_3 . . 108.8(14) ?
C3A C2A H2_3 . . 110.7(14) ?
C1A C2A H2_3 . . 104.2(13) ?
C8A C3A C4A . . 119.0(2) yes
C8A C3A C2A . . 121.31(15) yes
C4A C3A C2A . . 119.65(15) yes
C5A C4A C3A . . 120.4(2) yes
C5A C4A H4_3 . . 120.9(13) ?
C3A C4A H4_3 . . 118.7(13) ?
C6A C5A C4A . . 120.4(2) yes
C6A C5A H5_3 . . 119.5(14) ?
C4A C5A H5_3 . . 120.1(14) ?
C5A C6A C7A . . 119.5(2) yes
C5A C6A H6_3 . . 117.6(13) ?
C7A C6A H6_3 . . 122.9(13) ?
C6A C7A C8A . . 120.3(2) yes
C6A C7A H7_3 . . 115.5(14) ?
C8A C7A H7_3 . . 123.9(14) ?
C3A C8A C7A . . 120.4(2) yes
C3A C8A H8_3 . . 120.4(15) ?
C7A C8A H8_3 . . 119.2(15) ?
C1B O1B H3O_4 . . 81.1(7) ?
C1B O1B O3B . . 67.03(10) ?
H3O_4 O1B O3B . . 14.2(7) ?
H3O_4 O3B C2B . . 103.3(17) ?
H3O_4 O3B O1B . . 39.8(17) ?
C2B O3B O1B . . 63.60(8) ?
H3O_4 O3B H3O_4 . . 0.(5) ?
C2B O3B H3O_4 . . 103.3(17) ?
O1B O3B H3O_4 . . 39.8(17) ?
O1B C1B O2B . . 127.4(2) yes
O1B C1B C2B . . 116.37(14) yes
O2B C1B C2B . . 116.28(14) yes
O3B C2B C3B . . 110.51(13) yes
O3B C2B C1B . . 110.94(13) yes
C3B C2B C1B . . 109.99(12) yes
O3B C2B H2_4 . . 108.8(14) ?
C3B C2B H2_4 . . 108.3(14) ?
C1B C2B H2_4 . . 108.2(14) ?
C8B C3B C4B . . 119.0(2) yes
C8B C3B C2B . . 119.95(15) yes
C4B C3B C2B . . 120.99(15) yes
C5B C4B C3B . . 120.5(2) yes
C5B C4B H4_4 . . 119.3(14) ?
C3B C4B H4_4 . . 120.2(14) ?
C6B C5B C4B . . 120.2(2) yes
C6B C5B H5_4 . . 120.1(14) ?
C4B C5B H5_4 . . 119.7(14) ?
C5B C6B C7B . . 119.5(2) yes
C5B C6B H6_4 . . 119.4(14) ?
C7B C6B H6_4 . . 121.1(14) ?
C6B C7B C8B . . 120.3(2) yes
C6B C7B H7_4 . . 121.8(14) ?
C8B C7B H7_4 . . 117.9(14) ?
C3B C8B C7B . . 120.4(2) yes
C3B C8B H8_4 . . 117.9(14) ?
C7B C8B H8_4 . . 121.6(14) ?

loop_
_geom_bond_atom_site_label_1
_geom_bond_atom_site_label_2
_geom_bond_site_symmetry_2
_geom_bond_distance
_geom_bond_publ_flag
O4A H4O_1 . 0.90(2) ?
O4A C18A . 1.418(2) yes
O4A O1A . 2.691(2) ?
O4A H4O_1 . 0.90(2) ?
N1A C16A . 1.318(2) ?
N1A C15A . 1.370(2) ?
N2A H2_1 . 0.94(2) ?
N2A C24A . 1.499(2) yes
N2A C23A . 1.501(2) yes
N2A C19A . 1.511(2) yes
N2A O2A 1_655 2.627(2) ?
N2A H2_1 . 0.94(2) ?
C9A C17A . 1.367(2) ?
C9A C10A . 1.427(2) ?
C9A C18A . 1.522(2) yes
C10A C11A . 1.420(2) ?
C10A C15A . 1.429(2) ?
C11A C12A . 1.367(2) ?
C11A H11_1 . 0.99(2) ?
C12A C13A . 1.417(3) ?
C12A H12_1 . 1.03(2) ?
C13A C14A . 1.364(3) ?
C13A H13_1 . 0.97(2) ?
C14A C15A . 1.411(2) ?
C14A H14_1 . 0.97(2) ?
C16A C17A . 1.412(2) ?
C16A H16_1 . 1.01(2) ?
C17A H17_1 . 0.99(2) ?
C18A C19A . 1.544(2) yes
C18A H18_1 . 0.97(2) ?
C19A C20A . 1.542(2) ?
C19A H19_1 . 0.98(2) ?
C20A C21A . 1.533(2) ?
C20A H201_1 . 0.99(2) ?
C20A H202_1 . 0.97(3) ?
C21A C22A . 1.533(2) ?
C21A C25A . 1.539(2) ?
C21A H21_1 . 1.02(2) ?
C22A C23A . 1.537(2) ?
C22A H221_1 . 0.97(2) ?
C22A H222_1 . 0.95(2) ?
C23A H231_1 . 0.97(2) ?
C23A H232_1 . 1.00(2) ?
C24A C25A . 1.549(2) ?
C24A H241_1 . 0.95(2) ?
C24A H242_1 . 0.92(2) ?
C25A C26A . 1.497(2) yes
C25A H25_1 . 1.01(2) ?
C26A C27A . 1.311(3) yes
C26A H26_1 . 0.96(2) ?
C27A H271_1 . 0.97(2) ?
C27A H272_1 . 0.87(2) ?
O4B H4O_2 . 0.94(2) ?
O4B C18B . 1.411(2) yes
O4B O1B 2_556 2.654(2) ?
O4B H4O_2 . 0.94(2) ?
N1B C16B . 1.317(2) ?
N1B C15B . 1.372(2) ?
N2B H2_2 . 0.93(2) ?
N2B C19B . 1.505(2) yes
N2B C24B . 1.507(2) yes
N2B C23B . 1.509(2) yes
N2B O2B 2_656 2.649(2) ?
N2B H2_2 . 0.93(2) ?
C9B C17B . 1.369(2) ?
C9B C10B . 1.429(2) ?
C9B C18B . 1.526(2) yes
C10B C11B . 1.416(2) ?
C10B C15B . 1.423(2) ?
C11B C12B . 1.374(2) ?
C11B H11_2 . 0.95(2) ?
C12B C13B . 1.409(3) ?
C12B H12_2 . 0.94(2) ?
C13B C14B . 1.371(3) ?
C13B H13_2 . 0.95(2) ?
C14B C15B . 1.415(2) ?
C14B H14_2 . 1.00(2) ?
C16B C17B . 1.411(2) ?
C16B H16_2 . 0.92(2) ?
C17B H17_2 . 0.95(2) ?
C18B C19B . 1.547(2) yes
C18B H18_2 . 1.01(2) ?
C19B C20B . 1.543(2) ?
C19B H19_2 . 0.99(2) ?
C20B C21B . 1.531(2) ?
C20B H201_2 . 0.99(2) ?
C20B H202_2 . 0.93(2) ?
C21B C22B . 1.529(2) ?
C21B C25B . 1.543(2) ?
C21B H21_2 . 1.01(2) ?
C22B C23B . 1.539(2) ?
C22B H221_2 . 1.02(2) ?
C22B H222_2 . 0.98(2) ?
C23B H231_2 . 0.94(2) ?
C23B H232_2 . 1.00(2) ?
C24B C25B . 1.546(2) ?
C24B H241_2 . 1.00(2) ?
C24B H242_2 . 1.02(2) ?
C25B C26B . 1.510(2) yes
C25B H25_2 . 0.99(2) ?
C26B C27B . 1.325(3) yes
C26B H26_2 . 0.97(2) ?
C27B H271_2 . 0.94(2) ?
C27B H272_2 . 0.96(3) ?
O1A C1A . 1.244(2) yes
O1A H3O_3 . 2.04(2) ?
O1A O3A . 2.596(2) ?
O2A C1A . 1.255(2) yes
O3A H3O_3 . 0.83(3) ?
O3A C2A . 1.410(2) yes
O3A H3O_3 . 0.83(3) ?
C1A C2A . 1.548(2) yes
C2A C3A . 1.519(2) yes
C2A H2_3 . 0.98(2) ?
C3A C8A . 1.391(2) yes
C3A C4A . 1.395(2) yes
C4A C5A . 1.391(2) yes
C4A H4_3 . 0.99(2) ?
C5A C6A . 1.384(3) yes
C5A H5_3 . 0.99(2) ?
C6A C7A . 1.390(3) yes
C6A H6_3 . 1.01(2) ?
C7A C8A . 1.392(3) yes
C7A H7_3 . 0.97(2) ?
C8A H8_3 . 0.91(3) ?
O1B C1B . 1.249(2) yes
O1B H3O_4 . 2.09(3) ?
O1B O3B . 2.640(2) ?
O2B C1B . 1.254(2) yes
O3B H3O_4 . 0.80(3) ?
O3B C2B . 1.419(2) yes
O3B H3O_4 . 0.80(3) ?
C1B C2B . 1.543(2) yes
C2B C3B . 1.524(2) yes
C2B H2_4 . 0.97(2) ?
C3B C8B . 1.391(2) yes
C3B C4B . 1.394(2) yes
C4B C5B . 1.392(2) yes
C4B H4_4 . 0.93(2) ?
C5B C6B . 1.387(3) yes
C5B H5_4 . 1.01(2) ?
C6B C7B . 1.391(3) yes
C6B H6_4 . 1.00(2) ?
C7B C8B . 1.392(3) yes
C7B H7_4 . 0.96(2) ?
C8B H8_4 . 0.98(2) ?

loop_
_geom_torsion_atom_site_label_1
_geom_torsion_atom_site_label_2
_geom_torsion_atom_site_label_3
_geom_torsion_atom_site_label_4
_geom_torsion
_geom_torsion_publ_flag
O1A C1A C2A O3A 3.9(2) yes
O1A C1A C2A C3A -120.4(2) yes
C1A C2A C3A C4A -68.5(2) yes
O3A C2A C3A C4A 168.25(14) yes
C10A C9A C18A O4A 160.26(13) yes
C17A C9A C18A O4A -21.8(2) yes
C17A C9A C18A C19A 98.9(2) yes
C10A C9A C18A C19A -79.0(2) yes
C9A C18A C19A N2A 159.40(12) yes
C9A C18A C19A C20A -76.6(2) yes
O4A C18A C19A C20A 44.3(2) yes
O4A C18A C19A N2A -79.63(15) yes
C25A C21A N2A C24A -1.50(11) yes
C25A C21A N2A C19A 116.46(12) yes
C25A C21A N2A C23A -119.99(12) yes
C20A C21A N2A C19A -5.21(11) yes
C20A C21A N2A C23A 118.35(12) yes
C20A C21A N2A C24A -123.16(13) yes
C22A C21A N2A C23A -1.49(11) yes
C22A C21A N2A C24A 117.00(13) yes
C22A C21A N2A C19A -125.05(12) yes
C24A C25A C26A C27A 127.5(3) yes
O1B C1B C2B O3B 18.0(2) yes
O1B C1B C2B C3B -104.6(2) yes
C1B C2B C3B C4B -102.4(2) yes
O3B C2B C3B C4B 134.8(2) yes
C10B C9B C18B O4B 160.06(13) yes
C17B C9B C18B O4B -20.5(2) yes
C17B C9B C18B C19B 100.1(2) yes
C10B C9B C18B C19B -79.4(2) yes
C9B C18B C19B N2B 160.55(12) yes
C9B C18B C19B C20B -76.3(2) yes
O4B C18B C19B C20B 45.2(2) yes
O4B C18B C19B N2B -77.98(15) yes
C25B C21B N2B C24B 0.90(10) yes
C25B C21B N2B C19B 118.91(11) yes
C25B C21B N2B C23B -118.25(12) yes
C20B C21B N2B C19B -3.04(10) yes
C20B C21B N2B C23B 119.80(12) yes
C20B C21B N2B C24B -121.06(12) yes
C22B C21B N2B C23B -0.40(11) yes
C22B C21B N2B C24B 118.75(12) yes
C22B C21B N2B C19B -123.24(12) yes
C24B C25B C26B C27B 117.0(2) yes
